data_7127517
loop_
_publ_author_name
'Yao, Liangliang'
'Fang, Bo'
'Hu, Qiong'
'Lei, Yu'
'Bao, Li'
'Hu, Yimin'

_publ_section_title
;
 Phenanthrenes/dihydrophenanthrenes: the selectivity controlled by
 different benzynes and allenes.
;
_journal_issue 96
_journal_name_full 'Chemical communications (Cambridge, England)'
_journal_page_first 15185
_journal_page_last 15188
_journal_paper_doi 10.1039/d0cc06300b
_journal_volume 56
_journal_year 2020
_chemical_formula_sum 'C19 H18 O3'
_chemical_formula_weight 294.33
_space_group_crystal_system monoclinic
_space_group_IT_number 14
_space_group_name_Hall '-P 2yn'
_space_group_name_H-M_alt 'P 1 21/n 1'
_atom_sites_solution_hydrogens geom
_audit_creation_method SHELXL-2018/1
_audit_update_record
;
2019-11-19 deposited with the CCDC.	2020-11-10 downloaded from the CCDC.
;
_cell_angle_alpha 90
_cell_angle_beta 105.3720(10)
_cell_angle_gamma 90
_cell_formula_units_Z 4
_cell_length_a 9.1429(8)
_cell_length_b 10.3536(9)
_cell_length_c 16.2762(14)
_cell_measurement_reflns_used 6427
_cell_measurement_temperature 293(2)
_cell_measurement_theta_max 27.47
_cell_measurement_theta_min 2.33
_cell_volume 1485.6(2)
_computing_cell_refinement 'Bruker SAINT'
_computing_data_collection 'Bruker APEX2'
_computing_data_reduction 'Bruker SAINT'
_computing_molecular_graphics 'Bruker SHELXTL'
_computing_publication_material 'Bruker SHELXTL'
_computing_structure_refinement 'SHELXL-2018/1 (Sheldrick, 2018)'
_computing_structure_solution 'SHELXT 2014/4 (Sheldrick, 2014)'
_diffrn_ambient_temperature 293(2)
_diffrn_measured_fraction_theta_full 0.999
_diffrn_measured_fraction_theta_max 0.998
_diffrn_measurement_device_type 'Bruker APEX-II CCD'
_diffrn_measurement_method '\f and \w scans'
_diffrn_radiation_type MoK\a
_diffrn_radiation_wavelength 0.71073
_diffrn_reflns_av_R_equivalents 0.0212
_diffrn_reflns_av_unetI/netI 0.0181
_diffrn_reflns_Laue_measured_fraction_full 0.999
_diffrn_reflns_Laue_measured_fraction_max 0.998
_diffrn_reflns_limit_h_max 11
_diffrn_reflns_limit_h_min -11
_diffrn_reflns_limit_k_max 13
_diffrn_reflns_limit_k_min -11
_diffrn_reflns_limit_l_max 21
_diffrn_reflns_limit_l_min -21
_diffrn_reflns_number 12590
_diffrn_reflns_point_group_measured_fraction_full 0.999
_diffrn_reflns_point_group_measured_fraction_max 0.998
_diffrn_reflns_theta_full 25.242
_diffrn_reflns_theta_max 27.500
_diffrn_reflns_theta_min 2.331
_exptl_absorpt_coefficient_mu 0.088
_exptl_crystal_colour colorless
_exptl_crystal_density_diffrn 1.316
_exptl_crystal_description block
_exptl_crystal_F_000 624
_exptl_crystal_size_max 0.240
_exptl_crystal_size_mid 0.230
_exptl_crystal_size_min 0.210
_refine_diff_density_max 0.207
_refine_diff_density_min -0.148
_refine_diff_density_rms 0.042
_refine_ls_extinction_coef 0.013(2)
_refine_ls_extinction_expression Fc^*^=kFc[1+0.001xFc^2^\l^3^/sin(2\q)]^-1/4^
_refine_ls_extinction_method 'SHELXL-2018/1 (Sheldrick 2018)'
_refine_ls_goodness_of_fit_ref 1.038
_refine_ls_hydrogen_treatment constr
_refine_ls_matrix_type full
_refine_ls_number_parameters 202
_refine_ls_number_reflns 3403
_refine_ls_number_restraints 0
_refine_ls_restrained_S_all 1.038
_refine_ls_R_factor_all 0.0529
_refine_ls_R_factor_gt 0.0421
_refine_ls_shift/su_max 0.000
_refine_ls_shift/su_mean 0.000
_refine_ls_structure_factor_coef Fsqd
_refine_ls_weighting_details 'w=1/[\s^2^(Fo^2^)+(0.0709P)^2^+0.2424P] where P=(Fo^2^+2Fc^2^)/3'
_refine_ls_weighting_scheme calc
_refine_ls_wR_factor_gt 0.1205
_refine_ls_wR_factor_ref 0.1305
_reflns_Friedel_coverage 0.000
_reflns_number_gt 2724
_reflns_number_total 3403
_reflns_threshold_expression 'I > 2\s(I)'
_cod_data_source_file d0cc06300b2.cif
_cod_data_source_block 190710a_0m_a
_cod_original_sg_symbol_H-M 'P 21/n'
_cod_database_code 7127517
_shelx_shelxl_version_number 2018/1
_shelx_space_group_comment
;
The symmetry employed for this shelxl refinement is uniquely defined
by the following loop, which should always be used as a source of
symmetry information in preference to the above space-group names.
They are only intended as comments.
;
_shelx_estimated_absorpt_t_min 0.979
_shelx_estimated_absorpt_t_max 0.982

loop_
_space_group_symop_operation_xyz
'x, y, z'
'-x+1/2, y+1/2, -z+1/2'
'-x, -y, -z'
'x-1/2, -y-1/2, z-1/2'

loop_
_atom_site_label
_atom_site_type_symbol
_atom_site_fract_x
_atom_site_fract_y
_atom_site_fract_z
_atom_site_U_iso_or_equiv
_atom_site_adp_type
_atom_site_occupancy
_atom_site_site_symmetry_order
_atom_site_calc_flag
_atom_site_refinement_flags_posn
_atom_site_refinement_flags_adp
_atom_site_refinement_flags_occupancy
_atom_site_disorder_assembly
_atom_site_disorder_group
C1 C 1.0298(2) 1.03393(17) 0.35123(12) 0.0723(5) Uani 1 1 d . . . . .
H1A H 0.985777 1.090581 0.384817 0.109 Uiso 1 1 calc R U . . .
H1B H 1.054875 1.082310 0.306514 0.109 Uiso 1 1 calc R U . . .
H1C H 1.120090 0.995485 0.386786 0.109 Uiso 1 1 calc R U . . .
C2 C 0.9207(2) 0.93212(16) 0.31387(10) 0.0618(4) Uani 1 1 d . . . . .
H2A H 0.830558 0.969828 0.276119 0.074 Uiso 1 1 calc R U . . .
H2B H 0.965239 0.872930 0.281101 0.074 Uiso 1 1 calc R U . . .
C3 C 0.81568(14) 0.74837(13) 0.36538(8) 0.0411(3) Uani 1 1 d . . . . .
C4 C 0.78743(15) 0.68848(13) 0.44455(8) 0.0462(3) Uani 1 1 d . . . . .
H4A H 0.884062 0.663415 0.482563 0.055 Uiso 1 1 calc R U . . .
H4B H 0.742937 0.753240 0.473625 0.055 Uiso 1 1 calc R U . . .
C5 C 0.68470(14) 0.57203(12) 0.42759(7) 0.0396(3) Uani 1 1 d . . . . .
C6 C 0.74323(14) 0.45313(13) 0.44760(8) 0.0429(3) Uani 1 1 d . . . . .
H6 H 0.847112 0.445134 0.471616 0.051 Uiso 1 1 calc R U . . .
C7 C 0.65259(14) 0.33902(12) 0.43351(8) 0.0401(3) Uani 1 1 d . . . . .
C8 C 0.72226(17) 0.21777(14) 0.45309(9) 0.0510(3) Uani 1 1 d . . . . .
H8 H 0.826891 0.213511 0.475438 0.061 Uiso 1 1 calc R U . . .
C9 C 0.64015(19) 0.10643(14) 0.44009(10) 0.0566(4) Uani 1 1 d . . . . .
H9 H 0.687879 0.026875 0.453139 0.068 Uiso 1 1 calc R U . . .
C10 C 0.48383(18) 0.11368(13) 0.40701(9) 0.0534(4) Uani 1 1 d . . . . .
H10 H 0.426897 0.038067 0.397973 0.064 Uiso 1 1 calc R U . . .
C11 C 0.41192(16) 0.23039(13) 0.38742(8) 0.0455(3) Uani 1 1 d . . . . .
H11 H 0.307080 0.232032 0.365529 0.055 Uiso 1 1 calc R U . . .
C12 C 0.49314(14) 0.34841(11) 0.39965(7) 0.0359(3) Uani 1 1 d . . . . .
C13 C 0.42633(13) 0.47670(11) 0.37942(7) 0.0349(3) Uani 1 1 d . . . . .
C14 C 0.26747(14) 0.50176(12) 0.34768(7) 0.0395(3) Uani 1 1 d . . . . .
C15 C 0.21251(16) 0.62445(14) 0.32620(8) 0.0468(3) Uani 1 1 d . . . . .
H15 H 0.108822 0.637482 0.304275 0.056 Uiso 1 1 calc R U . . .
C16 C 0.31114(16) 0.72878(14) 0.33712(9) 0.0501(3) Uani 1 1 d . . . . .
H16 H 0.273285 0.811207 0.321718 0.060 Uiso 1 1 calc R U . . .
C17 C 0.46285(16) 0.71121(13) 0.37023(8) 0.0451(3) Uani 1 1 d . . . . .
H17 H 0.527339 0.782268 0.378612 0.054 Uiso 1 1 calc R U . . .
C18 C 0.52370(14) 0.58707(12) 0.39199(7) 0.0369(3) Uani 1 1 d . . . . .
C19 C 0.01363(16) 0.41898(17) 0.30984(11) 0.0610(4) Uani 1 1 d . . . . .
H19A H -0.019171 0.476209 0.347830 0.092 Uiso 1 1 calc R U . . .
H19B H -0.038765 0.338064 0.306939 0.092 Uiso 1 1 calc R U . . .
H19C H -0.008440 0.456903 0.254074 0.092 Uiso 1 1 calc R U . . .
O1 O 0.88119(13) 0.86335(10) 0.38328(6) 0.0569(3) Uani 1 1 d . . . . .
O2 O 0.78759(14) 0.69994(11) 0.29645(7) 0.0672(3) Uani 1 1 d . . . . .
O3 O 0.17191(10) 0.39799(10) 0.34036(6) 0.0520(3) Uani 1 1 d . . . . .

loop_
_atom_site_aniso_label
_atom_site_aniso_U_11
_atom_site_aniso_U_22
_atom_site_aniso_U_33
_atom_site_aniso_U_23
_atom_site_aniso_U_13
_atom_site_aniso_U_12
C1 0.0786(12) 0.0609(10) 0.0825(11) 0.0041(8) 0.0302(9) -0.0213(9)
C2 0.0692(10) 0.0564(9) 0.0605(9) 0.0142(7) 0.0182(7) -0.0136(8)
C3 0.0354(6) 0.0390(7) 0.0494(7) 0.0027(5) 0.0118(5) -0.0016(5)
C4 0.0435(7) 0.0477(7) 0.0459(7) 0.0032(5) 0.0091(5) -0.0096(6)
C5 0.0411(6) 0.0427(7) 0.0362(6) 0.0036(5) 0.0125(5) -0.0048(5)
C6 0.0350(6) 0.0489(8) 0.0451(7) 0.0070(5) 0.0110(5) 0.0015(5)
C7 0.0435(7) 0.0401(7) 0.0395(6) 0.0045(5) 0.0159(5) 0.0044(5)
C8 0.0477(7) 0.0479(8) 0.0580(8) 0.0069(6) 0.0154(6) 0.0113(6)
C9 0.0697(10) 0.0381(7) 0.0632(9) 0.0045(6) 0.0196(7) 0.0124(7)
C10 0.0663(9) 0.0347(7) 0.0583(8) -0.0011(6) 0.0152(7) -0.0024(6)
C11 0.0493(7) 0.0402(7) 0.0464(7) -0.0012(5) 0.0113(5) -0.0033(6)
C12 0.0414(6) 0.0363(6) 0.0320(5) 0.0008(4) 0.0134(4) 0.0010(5)
C13 0.0391(6) 0.0363(6) 0.0308(5) 0.0016(4) 0.0118(4) 0.0007(5)
C14 0.0398(6) 0.0427(7) 0.0366(6) -0.0009(5) 0.0111(5) -0.0002(5)
C15 0.0419(7) 0.0504(8) 0.0475(7) 0.0062(6) 0.0109(5) 0.0086(6)
C16 0.0550(8) 0.0402(7) 0.0568(8) 0.0099(6) 0.0179(6) 0.0102(6)
C17 0.0514(7) 0.0364(7) 0.0500(7) 0.0044(5) 0.0179(6) -0.0005(6)
C18 0.0420(6) 0.0377(6) 0.0332(5) 0.0027(4) 0.0139(5) 0.0003(5)
C19 0.0380(7) 0.0651(10) 0.0787(10) -0.0028(8) 0.0132(7) -0.0026(7)
O1 0.0740(7) 0.0450(6) 0.0543(6) 0.0008(4) 0.0217(5) -0.0176(5)
O2 0.0916(8) 0.0615(7) 0.0553(6) -0.0099(5) 0.0311(6) -0.0264(6)
O3 0.0376(5) 0.0477(6) 0.0678(6) -0.0028(4) 0.0088(4) -0.0035(4)

loop_
_atom_type_symbol
_atom_type_description
_atom_type_scat_dispersion_real
_atom_type_scat_dispersion_imag
_atom_type_scat_source
C C 0.0033 0.0016 'International Tables Vol C Tables 4.2.6.8 and 6.1.1.4'
H H 0.0000 0.0000 'International Tables Vol C Tables 4.2.6.8 and 6.1.1.4'
O O 0.0106 0.0060 'International Tables Vol C Tables 4.2.6.8 and 6.1.1.4'

loop_
_geom_angle_atom_site_label_1
_geom_angle_atom_site_label_2
_geom_angle_atom_site_label_3
_geom_angle
_geom_angle_site_symmetry_1
_geom_angle_site_symmetry_3
_geom_angle_publ_flag
C2 C1 H1A 109.5 . . ?
C2 C1 H1B 109.5 . . ?
H1A C1 H1B 109.5 . . ?
C2 C1 H1C 109.5 . . ?
H1A C1 H1C 109.5 . . ?
H1B C1 H1C 109.5 . . ?
O1 C2 C1 108.07(13) . . ?
O1 C2 H2A 110.1 . . ?
C1 C2 H2A 110.1 . . ?
O1 C2 H2B 110.1 . . ?
C1 C2 H2B 110.1 . . ?
H2A C2 H2B 108.4 . . ?
O2 C3 O1 123.68(12) . . ?
O2 C3 C4 125.87(12) . . ?
O1 C3 C4 110.43(11) . . ?
C5 C4 C3 114.23(10) . . ?
C5 C4 H4A 108.7 . . ?
C3 C4 H4A 108.7 . . ?
C5 C4 H4B 108.7 . . ?
C3 C4 H4B 108.7 . . ?
H4A C4 H4B 107.6 . . ?
C6 C5 C18 119.61(11) . . ?
C6 C5 C4 119.87(11) . . ?
C18 C5 C4 120.51(11) . . ?
C5 C6 C7 122.77(11) . . ?
C5 C6 H6 118.6 . . ?
C7 C6 H6 118.6 . . ?
C8 C7 C12 120.44(12) . . ?
C8 C7 C6 119.62(12) . . ?
C12 C7 C6 119.94(11) . . ?
C9 C8 C7 121.53(13) . . ?
C9 C8 H8 119.2 . . ?
C7 C8 H8 119.2 . . ?
C8 C9 C10 118.87(13) . . ?
C8 C9 H9 120.6 . . ?
C10 C9 H9 120.6 . . ?
C11 C10 C9 121.19(13) . . ?
C11 C10 H10 119.4 . . ?
C9 C10 H10 119.4 . . ?
C10 C11 C12 121.74(13) . . ?
C10 C11 H11 119.1 . . ?
C12 C11 H11 119.1 . . ?
C11 C12 C7 116.23(11) . . ?
C11 C12 C13 125.44(11) . . ?
C7 C12 C13 118.33(11) . . ?
C18 C13 C14 116.16(11) . . ?
C18 C13 C12 119.12(10) . . ?
C14 C13 C12 124.72(11) . . ?
O3 C14 C15 121.34(11) . . ?
O3 C14 C13 116.89(11) . . ?
C15 C14 C13 121.77(12) . . ?
C14 C15 C16 120.30(12) . . ?
C14 C15 H15 119.8 . . ?
C16 C15 H15 119.8 . . ?
C17 C16 C15 120.41(12) . . ?
C17 C16 H16 119.8 . . ?
C15 C16 H16 119.8 . . ?
C16 C17 C18 121.00(12) . . ?
C16 C17 H17 119.5 . . ?
C18 C17 H17 119.5 . . ?
C17 C18 C13 120.28(11) . . ?
C17 C18 C5 119.56(11) . . ?
C13 C18 C5 120.16(11) . . ?
O3 C19 H19A 109.5 . . ?
O3 C19 H19B 109.5 . . ?
H19A C19 H19B 109.5 . . ?
O3 C19 H19C 109.5 . . ?
H19A C19 H19C 109.5 . . ?
H19B C19 H19C 109.5 . . ?
C3 O1 C2 117.18(11) . . ?
C14 O3 C19 118.61(11) . . ?

loop_
_geom_bond_atom_site_label_1
_geom_bond_atom_site_label_2
_geom_bond_distance
_geom_bond_site_symmetry_2
_geom_bond_publ_flag
C1 C2 1.468(2) . ?
C1 H1A 0.9600 . ?
C1 H1B 0.9600 . ?
C1 H1C 0.9600 . ?
C2 O1 1.4595(17) . ?
C2 H2A 0.9700 . ?
C2 H2B 0.9700 . ?
C3 O2 1.1930(16) . ?
C3 O1 1.3297(16) . ?
C3 C4 1.5128(17) . ?
C4 C5 1.5082(17) . ?
C4 H4A 0.9700 . ?
C4 H4B 0.9700 . ?
C5 C6 1.3474(18) . ?
C5 C18 1.4404(17) . ?
C6 C7 1.4264(18) . ?
C6 H6 0.9300 . ?
C7 C8 1.4056(18) . ?
C7 C12 1.4186(17) . ?
C8 C9 1.361(2) . ?
C8 H8 0.9300 . ?
C9 C10 1.389(2) . ?
C9 H9 0.9300 . ?
C10 C11 1.3722(19) . ?
C10 H10 0.9300 . ?
C11 C12 1.4163(18) . ?
C11 H11 0.9300 . ?
C12 C13 1.4626(16) . ?
C13 C18 1.4295(17) . ?
C13 C14 1.4304(17) . ?
C14 O3 1.3699(16) . ?
C14 C15 1.3766(18) . ?
C15 C16 1.388(2) . ?
C15 H15 0.9300 . ?
C16 C17 1.3606(19) . ?
C16 H16 0.9300 . ?
C17 C18 1.4080(17) . ?
C17 H17 0.9300 . ?
C19 O3 1.4167(17) . ?
C19 H19A 0.9600 . ?
C19 H19B 0.9600 . ?
C19 H19C 0.9600 . ?
